data_2100980
loop_
_publ_author_name
'Caira, M. R.'
'Mohamed, R.'

_publ_section_title
;
 Stabilizing role of included solvent in ternary complexation:
 synthesis, structures and thermal analyses of three
 18-crown-6/sulfonamide/acetonitrile inclusion compounds
;
_journal_issue 4
_journal_name_full 'Acta Crystallographica Section B'
_journal_page_first 760
_journal_page_last 768
_journal_paper_doi 10.1107/S0108768193001454
_journal_volume 49
_journal_year 1993
_chemical_formula_sum 'C42 H60 N12 O12 S2'
_chemical_formula_weight 989.13
_space_group_crystal_system monoclinic
_space_group_IT_number 15
_space_group_name_Hall '-I 2yc'
_space_group_name_H-M_alt 'I 1 2/c 1'
_cell_angle_alpha 90
_cell_angle_beta 102.25(2)
_cell_angle_gamma 90
_cell_formula_units_Z 4
_cell_length_a 16.304(6)
_cell_length_b 20.321(8)
_cell_length_c 15.939(6)
_cell_volume 5161(3)
_diffrn_radiation_type Mo
_diffrn_radiation_wavelength 0.7107
_exptl_absorpt_coefficient_mu 0.163
_exptl_crystal_density_diffrn 1.273
_exptl_crystal_F_000 2096
_cod_data_source_file ab0298.cif
_cod_data_source_block ab0298a
_cod_depositor_comments
;
 Updating space group information after consulting the original publication.

 Antanas Vaitkus,
 2018-07-18
;
_cod_original_sg_symbol_Hall 'I 2yc'
_cod_original_sg_symbol_H-M 'I 2 1 1 2'
_cod_database_code 2100980

loop_
_space_group_symop_id
_space_group_symop_operation_xyz
1 x,y,z
2 -x,y,-z+1/2
3 -x,-y,-z
4 x,-y,z+1/2
5 x+1/2,y+1/2,z+1/2
6 -x+1/2,y+1/2,-z
7 -x+1/2,-y+1/2,-z+1/2
8 x+1/2,-y+1/2,z

loop_
_atom_site_label
_atom_site_fract_x
_atom_site_fract_y
_atom_site_fract_z
_atom_site_U_iso_or_equiv
C(1) .7146(2) -.0491(2) .8043(3) .0470(10)
C(2) .6402(3) -.0145(2) .7797(3) .058(2)
C(3) .6011(3) .0105(2) .8399(3) .061(2)
C(4) .6340(3) .0027(2) .9278(3) .056(2)
C(5) .7088(3) -.0328(2) .9523(3) .058(2)
C(6) .7482(3) -.0586(2) .8912(3) .054(2)
N(7) .5958(3) .0292(2) .9878(3) .075(2)
S(8) .76650(10) -.08120(10) .72890(10) .054
O(9) .8541(2) -.08710(10) .7671(2) .0630(10)
O(10) .7416(2) -.04580(10) .6505(2) .0690(10)
N(11) .7370(3) -.1581(2) .7113(3) .059(2)
C(12) .6547(3) -.1800(2) .6827(3) .053(2)
N(13) .5968(2) -.1360(2) .6524(2) .0610(10)
C(14) .5181(3) -.1588(2) .6269(3) .063(2)
C(15) .4995(3) -.2240(2) .6329(3) .062(2)
C(16) .5656(3) -.2653(2) .6651(3) .070(2)
N(17) .6445(2) -.2441(2) .6912(2) .061(2)
O(18) .4218(2) -.2518(2) .6108(3) .089(2)
C(19) .3532(3) -.2084(3) .5899(4) .079(2)
C(20) .3573(4) .4039(3) .7647(5) .110(3)
O(21) .3731(2) .3421(2) .7289(3) .100(2)
C(22) .3827(5) .3481(3) .6439(5) .128(4)
C(23) .3935(5) .2814(4) .6095(5) .132(4)
O(24) .3155(3) .2469(2) .5952(3) .104(2)
C(25) .3209(5) .1828(3) .5651(4) .110(3)
C(26) .2384(5) .1489(3) .5597(4) .105(3)
O(27) .2266(2) .1377(2) .6436(3) .090(2)
C(28) .1503(4) .1059(3) .6448(5) .104(3)
C(29) .9475(4) -.0519(5) .6132(5) .130(4)
C(30) .9993(4) -.0729(3) .5571(4) .088(2)
N(31) 1.0412(3) -.0895(3) .5144(4) .126(3)
C(32) .3416(4) .2015(3) .8172(4) .110(3)
C(33) .3987(3) .1560(3) .8632(4) .079(2)
N(34) .4448(4) .1196(3) .9004(4) .153(3)
H(2) .6152(3) -.0083(2) .7173(3) ?
H(3) .5475(3) .0353(2) .8207(3) ?
H(5) .7343(3) -.0397(2) 1.0145(3) ?
H(6) .8013(3) -.0842(2) .9094(3) ?
H(71) .623(3) .030(2) 1.048(4) ?
H(72) .552(3) .057(2) .969(3) ?
H(11) .767(3) -.186(2) .738(3) ?
H(14) .4719(3) -.1274(2) .6027(3) ?
H(16) .5539(3) -.3134(2) .6692(3) ?
H(191) .3024(3) -.2371(3) .5814(4) ?
H(192) .3543(3) -.1844(3) .5353(4) ?
H(193) .3514(3) -.1758(3) .6365(4) ?
H(201) .4039(4) .4350(3) .7610(5) ?
H(202) .3030(4) .4219(3) .7315(5) ?
H(221) .3309(5) .3684(3) .6086(5) ?
H(222) .4323(5) .3762(3) .6412(5) ?
H(231) .4363(5) .2569(4) .6524(5) ?
H(232) .4131(5) .2852(4) .5543(5) ?
H(251) .3356(5) .1842(3) .5074(4) ?
H(252) .3653(5) .1583(3) .6062(4) ?
H(261) .2384(5) .1061(3) .5289(4) ?
H(262) .1923(5) .1775(3) .5277(4) ?
H(281) .1029(4) .1350(3) .6167(5) ?
H(282) .1470(4) .0631(3) .6133(5) ?
H(291) .9229(4) -.0908(5) .6329(5) ?
H(292) .9015(4) -.0234(5) .5820(5) ?
H(293) .9806(4) -.0287(5) .6639(5) ?
H(321) .3165(4) .1800(3) .7619(4) ?
H(322) .3757(4) .2400(3) .8060(4) ?
H(323) .2958(4) .2165(3) .8454(4) ?

loop_
_geom_angle_atom_site_label_1
_geom_angle_atom_site_label_2
_geom_angle_atom_site_label_3
_geom_angle
C(6) C(1) S(8) 119.4(3)
C(2) C(1) S(8) 121.4(3)
C(2) C(1) C(6) 119.3(4)
C(1) C(2) C(3) 120.3(4)
C(2) C(3) C(4) 121.9(5)
C(3) C(4) N(7) 121.7(5)
C(3) C(4) C(5) 117.6(4)
C(5) C(4) N(7) 120.7(4)
C(4) C(5) C(6) 120.5(4)
C(1) C(6) C(5) 120.5(4)
C(1) S(8) N(11) 107.9(2)
C(1) S(8) O(10) 109.1(2)
C(1) S(8) O(9) 109.0(2)
O(10) S(8) N(11) 108.2(2)
O(9) S(8) N(11) 102.8(2)
O(9) S(8) O(10) 119.2(2)
S(8) N(11) C(12) 125.9(4)
N(11) C(12) N(17) 114.4(4)
N(11) C(12) N(13) 118.0(4)
N(13) C(12) N(17) 127.6(5)
C(12) N(13) C(14) 116.2(4)
N(13) C(14) C(15) 121.7(5)
C(14) C(15) O(18) 126.3(4)
C(14) C(15) C(16) 116.7(4)
C(16) C(15) O(18) 117.1(4)
C(15) C(16) N(17) 123.0(4)
C(12) N(17) C(16) 114.8(4)
C(15) O(18) C(19) 116.7(4)
C(20) O(21) C(22) 112.2(5)
O(21) C(22) C(23) 108.9(6)
C(22) C(23) O(24) 109.6(7)
C(23) O(24) C(25) 113.2(6)
O(24) C(25) C(26) 109.2(6)
C(25) C(26) O(27) 108.7(6)
C(26) O(27) C(28) 112.7(5)
O(27) C(28) C(20)i 109.3(6)
C(28) C(20)i O(21)i 109.3(6)
C(29) C(30) N(31) 178.7(7)

loop_
_geom_bond_atom_site_label_1
_geom_bond_atom_site_label_2
_geom_bond_distance
C(1) C(2) 1.385(6)
C(1) C(6) 1.391(6)
C(1) S(8) 1.737(5)
C(2) C(3) 1.358(7)
C(3) C(4) 1.399(6)
C(4) C(5) 1.402(6)
C(4) N(7) 1.358(7)
C(5) C(6) 1.378(7)
S(8) O(9) 1.434(3)
S(8) O(10) 1.424(3)
S(8) N(11) 1.641(5)
N(11) C(12) 1.396(7)
C(12) N(13) 1.315(6)
C(12) N(17) 1.324(6)
N(13) C(14) 1.344(6)
C(14) C(15) 1.367(6)
C(15) C(16) 1.376(6)
C(15) O(18) 1.363(6)
C(16) N(17) 1.337(6)
O(18) C(19) 1.408(6)
C(20) O(21) 1.425(8)
O(21) C(22) 1.402(10)
C(22) C(23) 1.487(11)
C(23) O(24) 1.428(9)
O(24) C(25) 1.397(8)
C(25) C(26) 1.497(11)
C(26) O(27) 1.409(8)
O(27) C(28) 1.406(8)
C(29) C(30) 1.420(11)
C(28) C(20)i 1.487(12)
C(30) N(31) 1.114(9)
C(32) C(33) 1.403(8)
C(33) N(34) 1.129(8)
